data_7131972
loop_
_publ_author_name
'BARRIOS MORENO, LEONI ALEJANDRA ALEJANDRA'
'Teat, Simon'
'Roubeau, Olivier'
'Aromi, Guillem'

_publ_section_title
;
 A Supramolecular Helicate with Two Independent Fe(II) Switchable Centres
 and a [Fe(anilate)3]3&#x2212; Guest
;
_journal_name_full 'Chemical Communications'
_journal_paper_doi 10.1039/D3CC02278A
_journal_year 2023
_chemical_formula_moiety 'C84 H60 Fe2 N18, C18 H6 Fe O12, B F4, 3(C H4 O)'
_chemical_formula_sum 'C105 H78 B F4 Fe3 N18 O15'
_chemical_formula_weight 2086.21
_space_group_crystal_system cubic
_space_group_IT_number 198
_space_group_name_Hall 'P 2ac 2ab 3'
_space_group_name_H-M_alt 'P 21 3'
_atom_sites_solution_hydrogens mixed
_audit_creation_method SHELXL-2017/1
_audit_update_record
;
2023-07-19 deposited with the CCDC.	2023-08-03 downloaded from the CCDC.
;
_cell_angle_alpha 90
_cell_angle_beta 90
_cell_angle_gamma 90
_cell_formula_units_Z 4
_cell_length_a 22.009(3)
_cell_length_b 22.009(3)
_cell_length_c 22.009(3)
_cell_measurement_reflns_used 6887
_cell_measurement_temperature 250(2)
_cell_measurement_theta_max 34.01
_cell_measurement_theta_min 1.34
_cell_volume 10661(3)
_computing_cell_refinement XDS
_computing_data_collection 'autoPROC package'
_computing_data_reduction
;
autoPROC (Vonrhein, C., Flensburg, C., Keller, P., Sharff, A., Smart, O., Paciorek, W., Womack, T. & Bricogne, G. (2011). Acta Cryst. D67, 293-302)
XDS (Kabsch, W. (2010). Acta Cryst. D66, 125-132)
pointless (Evans, P.R. (2006). Acta Cryst. D62, 72-82)
aimless (Evans, P. R. and Murshudov, G. N., 2013)
ccp4 (Winn, M. D. et al., 2011)
;
_computing_structure_refinement 'SHELXL-2017/1 (Sheldrick, 2017)'
_computing_structure_solution 'SHELXT 2018/2 (Sheldrick, 2018)'
_diffrn_ambient_temperature 250(2)
_diffrn_measured_fraction_theta_full 0.999
_diffrn_measured_fraction_theta_max 0.999
_diffrn_measurement_device_type 'MD2M - Maatel + Dectris PILATUS 6M'
_diffrn_measurement_method '\w rotation'
_diffrn_radiation_monochromator 'silicon 111'
_diffrn_radiation_source 'ALBA XALOC beamline'
_diffrn_radiation_type synchrotron
_diffrn_radiation_wavelength 0.72932
_diffrn_reflns_av_R_equivalents 0.0931
_diffrn_reflns_av_unetI/netI 0.0328
_diffrn_reflns_Laue_measured_fraction_full 0.999
_diffrn_reflns_Laue_measured_fraction_max 0.999
_diffrn_reflns_limit_h_max 29
_diffrn_reflns_limit_h_min -29
_diffrn_reflns_limit_k_max 29
_diffrn_reflns_limit_k_min -29
_diffrn_reflns_limit_l_max 29
_diffrn_reflns_limit_l_min -29
_diffrn_reflns_number 177460
_diffrn_reflns_point_group_measured_fraction_full 0.999
_diffrn_reflns_point_group_measured_fraction_max 0.999
_diffrn_reflns_theta_full 29.513
_diffrn_reflns_theta_max 29.513
_diffrn_reflns_theta_min 1.899
_exptl_absorpt_coefficient_mu 0.511
_exptl_absorpt_correction_T_max 1.00
_exptl_absorpt_correction_T_min 0.93
_exptl_absorpt_correction_type multi-scan
_exptl_absorpt_process_details XDS/XSCALE
_exptl_crystal_colour 'dark orange'
_exptl_crystal_density_diffrn 1.300
_exptl_crystal_description block
_exptl_crystal_F_000 4292
_exptl_crystal_size_max 0.250
_exptl_crystal_size_mid 0.200
_exptl_crystal_size_min 0.200
_refine_diff_density_max 0.780
_refine_diff_density_min -0.410
_refine_diff_density_rms 0.084
_refine_ls_abs_structure_details
;
 Flack x determined using 4180 quotients [(I+)-(I-)]/[(I+)+(I-)]
 (Parsons, Flack and Wagner, Acta Cryst. B69 (2013) 249-259).
;
_refine_ls_abs_structure_Flack 0.054(3)
_refine_ls_extinction_coef 0.081(3)
_refine_ls_extinction_expression Fc^*^=kFc[1+0.001xFc^2^\l^3^/sin(2\q)]^-1/4^
_refine_ls_extinction_method 'SHELXL-2017/1 (Sheldrick 2017)'
_refine_ls_goodness_of_fit_ref 1.100
_refine_ls_hydrogen_treatment mixed
_refine_ls_matrix_type full
_refine_ls_number_parameters 476
_refine_ls_number_reflns 9195
_refine_ls_number_restraints 88
_refine_ls_restrained_S_all 1.122
_refine_ls_R_factor_all 0.0511
_refine_ls_R_factor_gt 0.0510
_refine_ls_shift/su_max 0.001
_refine_ls_shift/su_mean 0.000
_refine_ls_structure_factor_coef Fsqd
_refine_ls_weighting_details 'w=1/[\s^2^(Fo^2^)+(0.1166P)^2^+0.2555P] where P=(Fo^2^+2Fc^2^)/3'
_refine_ls_weighting_scheme calc
_refine_ls_wR_factor_gt 0.1445
_refine_ls_wR_factor_ref 0.1447
_reflns_Friedel_coverage 0.861
_reflns_Friedel_fraction_full 0.998
_reflns_Friedel_fraction_max 0.998
_reflns_number_gt 9127
_reflns_number_total 9195
_reflns_threshold_expression 'I > 2\s(I)'
_cod_data_source_file d3cc02278a3.cif
_cod_data_source_block lb2205_fresh2_250K
_cod_original_cell_volume 10661(4)
_cod_database_code 7131972
_shelx_shelxl_version_number 2017/1
_shelx_space_group_comment
;
The symmetry employed for this shelxl refinement is uniquely defined
by the following loop, which should always be used as a source of
symmetry information in preference to the above space-group names.
They are only intended as comments.
;
_shelx_estimated_absorpt_t_min 0.883
_shelx_estimated_absorpt_t_max 0.905

loop_
_space_group_symop_operation_xyz
'x, y, z'
'-x+1/2, -y, z+1/2'
'-x, y+1/2, -z+1/2'
'x+1/2, -y+1/2, -z'
'z, x, y'
'z+1/2, -x+1/2, -y'
'-z+1/2, -x, y+1/2'
'-z, x+1/2, -y+1/2'
'y, z, x'
'-y, z+1/2, -x+1/2'
'y+1/2, -z+1/2, -x'
'-y+1/2, -z, x+1/2'

loop_
_atom_site_label
_atom_site_type_symbol
_atom_site_fract_x
_atom_site_fract_y
_atom_site_fract_z
_atom_site_U_iso_or_equiv
_atom_site_adp_type
_atom_site_occupancy
_atom_site_site_symmetry_order
_atom_site_calc_flag
_atom_site_refinement_flags_posn
_atom_site_refinement_flags_adp
_atom_site_refinement_flags_occupancy
_atom_site_disorder_assembly
_atom_site_disorder_group
Fe1 Fe 0.45476(2) 0.45476(2) 0.45476(2) 0.04970(17) Uani 1 3 d S T P . .
Fe2 Fe 0.17689(2) 0.17689(2) 0.17689(2) 0.0651(2) Uani 1 3 d S T P . .
N1 N 0.51592(10) 0.42075(10) 0.51253(10) 0.0563(4) Uani 1 1 d . . . . .
N2 N 0.40684(9) 0.38923(10) 0.49014(10) 0.0538(4) Uani 1 1 d . . . . .
N3 N 0.34781(10) 0.37224(10) 0.48896(9) 0.0547(4) Uani 1 1 d D . . . .
H3 H 0.3234(19) 0.381(2) 0.4600(17) 0.082 Uiso 1 1 d D U . . .
N4 N 0.14400(9) 0.25219(11) 0.28896(11) 0.0590(5) Uani 1 1 d D . . . .
H4 H 0.1795(15) 0.253(2) 0.309(2) 0.088 Uiso 1 1 d D U . . .
N5 N 0.14077(10) 0.23876(11) 0.22937(11) 0.0609(5) Uani 1 1 d . . . . .
N6 N 0.11454(16) 0.21062(19) 0.12018(15) 0.0859(9) Uani 1 1 d . . . . .
C1 C 0.57422(13) 0.43770(14) 0.51938(15) 0.0662(6) Uani 1 1 d . . . . .
H1A H 0.589432 0.469275 0.494970 0.079 Uiso 1 1 calc R U . . .
C2 C 0.61272(15) 0.41041(18) 0.5611(2) 0.0824(9) Uani 1 1 d . . . . .
H2A H 0.653673 0.422256 0.563688 0.099 Uiso 1 1 calc R U . . .
C3 C 0.59030(18) 0.3660(2) 0.5983(2) 0.0881(10) Uani 1 1 d . . . . .
H3A H 0.615403 0.348359 0.628068 0.106 Uiso 1 1 calc R U . . .
C4 C 0.53098(17) 0.34707(18) 0.59228(19) 0.0804(9) Uani 1 1 d . . . . .
H4A H 0.515252 0.316058 0.617084 0.096 Uiso 1 1 calc R U . . .
C5 C 0.49488(12) 0.37502(13) 0.54852(13) 0.0610(5) Uani 1 1 d . . . . .
C6 C 0.43172(13) 0.36032(12) 0.53755(12) 0.0602(5) Uani 1 1 d . . . . .
C7 C 0.38922(15) 0.32341(15) 0.56680(14) 0.0689(7) Uani 1 1 d . . . . .
H7A H 0.395339 0.298469 0.600932 0.083 Uiso 1 1 calc R U . . .
C8 C 0.33612(13) 0.33176(13) 0.53430(11) 0.0608(5) Uani 1 1 d . . . . .
C9 C 0.22707(13) 0.31903(16) 0.50666(12) 0.0662(6) Uani 1 1 d . . . . .
H9A H 0.233230 0.343601 0.472281 0.079 Uiso 1 1 calc R U . . .
C10 C 0.27575(13) 0.30604(14) 0.54495(12) 0.0649(6) Uani 1 1 d . . . . .
C11 C 0.2663(2) 0.2683(2) 0.59555(17) 0.0914(11) Uani 1 1 d . . . . .
H11A H 0.299090 0.257433 0.620656 0.110 Uiso 1 1 calc R U . . .
C12 C 0.2092(3) 0.2474(3) 0.6081(2) 0.119(2) Uani 1 1 d . . . . .
H12A H 0.202631 0.223441 0.642896 0.143 Uiso 1 1 calc R U . . .
C13 C 0.1603(2) 0.2612(3) 0.56969(19) 0.1010(15) Uani 1 1 d . . . . .
H13A H 0.121225 0.246686 0.578781 0.121 Uiso 1 1 calc R U . . .
C14 C 0.16963(14) 0.29612(18) 0.51868(14) 0.0744(8) Uani 1 1 d . . . . .
C15 C 0.13072(11) 0.29592(16) 0.41333(14) 0.0671(6) Uani 1 1 d . . . . .
H15A H 0.168949 0.281378 0.401020 0.080 Uiso 1 1 calc R U . . .
C16 C 0.12063(14) 0.3077(2) 0.47478(16) 0.0779(8) Uani 1 1 d . . . . .
C17 C 0.06396(19) 0.3282(3) 0.4928(2) 0.1081(16) Uani 1 1 d . . . . .
H17A H 0.055332 0.333790 0.534240 0.130 Uiso 1 1 calc R U . . .
C18 C 0.01954(18) 0.3405(3) 0.4489(3) 0.1138(18) Uani 1 1 d . . . . .
H18A H -0.017820 0.357345 0.460946 0.137 Uiso 1 1 calc R U . . .
C19 C 0.02980(16) 0.3283(3) 0.3883(2) 0.0949(12) Uani 1 1 d . . . . .
H19A H -0.000851 0.335504 0.359457 0.114 Uiso 1 1 calc R U . . .
C20 C 0.08611(12) 0.30498(17) 0.36996(16) 0.0709(7) Uani 1 1 d . . . . .
C21 C 0.09540(11) 0.28693(15) 0.30639(15) 0.0666(6) Uani 1 1 d . . . . .
C22 C 0.05974(14) 0.29477(18) 0.2548(2) 0.0799(8) Uani 1 1 d . . . . .
H22A H 0.022895 0.316180 0.251998 0.096 Uiso 1 1 calc R U . . .
C23 C 0.08957(13) 0.26464(15) 0.20860(16) 0.0690(6) Uani 1 1 d . . . . .
C24 C 0.07683(17) 0.2527(2) 0.14461(18) 0.0831(9) Uani 1 1 d . . . . .
C25 C 0.0290(2) 0.2798(3) 0.1138(3) 0.1085(15) Uani 1 1 d . . . . .
H25A H 0.002033 0.306924 0.132850 0.130 Uiso 1 1 calc R U . . .
C26 C 0.0232(3) 0.2638(5) 0.0509(3) 0.141(3) Uani 1 1 d . . . . .
H26A H -0.006229 0.282906 0.026565 0.169 Uiso 1 1 calc R U . . .
C27 C 0.0594(4) 0.2220(5) 0.0271(3) 0.155(3) Uani 1 1 d . . . . .
H27A H 0.054008 0.210267 -0.013613 0.186 Uiso 1 1 calc R U . . .
C28 C 0.1056(3) 0.1951(4) 0.0617(2) 0.128(2) Uani 1 1 d . . . . .
H28A H 0.130779 0.165606 0.043746 0.154 Uiso 1 1 calc R U . . .
Fe3 Fe 0.31689(2) 0.31689(2) 0.31689(2) 0.04616(16) Uani 1 3 d S T P . .
O1 O 0.28350(8) 0.38136(8) 0.37166(7) 0.0518(3) Uani 1 1 d . . . . .
O2 O 0.24982(7) 0.34661(7) 0.26349(7) 0.0501(3) Uani 1 1 d . . . . .
O3 O 0.0867(2) 0.4806(3) 0.2663(2) 0.166(3) Uani 1 1 d . U . . .
O4 O 0.1237(3) 0.5230(3) 0.3747(2) 0.162(3) Uani 1 1 d . U . . .
C29 C 0.23522(11) 0.40946(11) 0.34980(10) 0.0530(4) Uani 1 1 d . . . . .
C30 C 0.21635(11) 0.38914(11) 0.28733(10) 0.0529(4) Uani 1 1 d . . . . .
C31 C 0.16795(16) 0.41365(18) 0.25917(14) 0.0760(8) Uani 1 1 d . . . . .
H31A H 0.157260 0.400041 0.220120 0.091 Uiso 1 1 calc R U . . .
C32 C 0.1324(2) 0.4602(3) 0.28772(19) 0.1042(16) Uani 1 1 d . U . . .
C33 C 0.1528(2) 0.4824(3) 0.35100(19) 0.1022(15) Uani 1 1 d . U . . .
C34 C 0.20409(17) 0.45382(17) 0.37920(14) 0.0760(8) Uani 1 1 d . . . . .
H34A H 0.216244 0.465908 0.418322 0.091 Uiso 1 1 calc R U . . .
O1S O 0.4014(8) 0.2650(9) 0.6976(6) 0.333(10) Uani 1 1 d D U . . .
H1S H 0.371915 0.252099 0.717228 0.500 Uiso 1 1 d R U . . .
C1S C 0.4226(10) 0.3242(12) 0.7275(9) 0.334(12) Uani 1 1 d D U . . .
H1S1 H 0.423269 0.319613 0.771360 0.502 Uiso 1 1 d R U . . .
H1S2 H 0.394619 0.356433 0.716560 0.502 Uiso 1 1 d R U . . .
H1S3 H 0.463019 0.334283 0.713190 0.502 Uiso 1 1 d R U . . .
B1 B -0.1085(8) 0.3991(9) 0.1054(6) 0.118(7) Uani 0.3333 1 d D U P A -1
F1 F -0.0672(11) 0.4068(13) 0.1505(12) 0.162(12) Uani 0.3333 1 d D U P A -1
F2 F -0.0808(14) 0.4011(15) 0.0525(8) 0.228(14) Uani 0.3333 1 d D U P A -1
F3 F -0.1570(8) 0.4369(14) 0.1122(16) 0.141(9) Uani 0.3333 1 d D U P A -1
F4 F -0.1283(13) 0.3393(9) 0.0983(10) 0.189(13) Uani 0.3333 1 d D U P A -1

loop_
_atom_site_aniso_label
_atom_site_aniso_U_11
_atom_site_aniso_U_22
_atom_site_aniso_U_33
_atom_site_aniso_U_23
_atom_site_aniso_U_13
_atom_site_aniso_U_12
Fe1 0.04970(17) 0.04970(17) 0.04970(17) -0.00060(11) -0.00060(11) -0.00060(11)
Fe2 0.0651(2) 0.0651(2) 0.0651(2) -0.00938(14) -0.00938(14) -0.00938(14)
N1 0.0537(9) 0.0558(10) 0.0594(10) 0.0011(8) -0.0040(8) 0.0021(8)
N2 0.0529(9) 0.0534(9) 0.0550(9) 0.0009(7) -0.0018(7) -0.0041(7)
N3 0.0522(9) 0.0627(10) 0.0492(8) 0.0011(8) 0.0011(7) -0.0056(8)
N4 0.0457(8) 0.0666(11) 0.0646(11) 0.0019(9) -0.0031(8) -0.0019(8)
N5 0.0520(9) 0.0673(11) 0.0635(11) 0.0045(9) -0.0078(8) -0.0031(8)
N6 0.0770(16) 0.108(2) 0.0731(15) -0.0090(15) -0.0266(13) -0.0058(15)
C1 0.0540(11) 0.0680(14) 0.0765(16) 0.0063(12) -0.0064(11) 0.0001(10)
C2 0.0586(14) 0.086(2) 0.103(2) 0.0135(18) -0.0174(15) 0.0003(14)
C3 0.0714(17) 0.090(2) 0.103(3) 0.024(2) -0.0257(18) 0.0061(16)
C4 0.0741(17) 0.0782(18) 0.089(2) 0.0240(16) -0.0182(15) 0.0013(14)
C5 0.0586(12) 0.0606(12) 0.0639(13) 0.0064(10) -0.0075(10) 0.0028(9)
C6 0.0603(12) 0.0614(12) 0.0589(12) 0.0060(10) -0.0068(10) -0.0041(9)
C7 0.0728(15) 0.0732(15) 0.0608(13) 0.0129(12) -0.0083(11) -0.0128(12)
C8 0.0635(12) 0.0696(14) 0.0494(10) 0.0036(9) 0.0018(9) -0.0086(10)
C9 0.0613(12) 0.0818(16) 0.0556(11) -0.0028(11) 0.0130(10) -0.0090(12)
C10 0.0671(13) 0.0782(15) 0.0496(10) -0.0023(10) 0.0085(10) -0.0127(11)
C11 0.086(2) 0.124(3) 0.0635(15) 0.0225(19) 0.0022(15) -0.021(2)
C12 0.105(3) 0.175(5) 0.078(2) 0.046(3) 0.014(2) -0.040(3)
C13 0.0769(19) 0.151(4) 0.0751(19) 0.012(2) 0.0216(16) -0.032(2)
C14 0.0625(14) 0.098(2) 0.0631(13) -0.0061(14) 0.0185(11) -0.0145(14)
C15 0.0473(10) 0.0829(16) 0.0709(14) -0.0050(12) 0.0122(10) -0.0048(10)
C16 0.0539(12) 0.105(2) 0.0750(16) -0.0067(16) 0.0202(11) -0.0081(14)
C17 0.0672(18) 0.160(5) 0.097(3) -0.022(3) 0.0348(19) 0.002(2)
C18 0.0626(17) 0.165(5) 0.114(3) -0.004(3) 0.030(2) 0.022(2)
C19 0.0542(14) 0.121(3) 0.109(3) -0.006(2) 0.0101(16) 0.0179(17)
C20 0.0461(10) 0.0837(18) 0.0830(17) -0.0066(14) 0.0083(11) -0.0012(11)
C21 0.0471(10) 0.0763(15) 0.0766(16) 0.0010(12) 0.0010(10) 0.0019(10)
C22 0.0536(12) 0.0880(19) 0.098(2) 0.0037(17) -0.0162(14) 0.0058(12)
C23 0.0558(12) 0.0747(15) 0.0766(16) 0.0040(13) -0.0167(11) -0.0008(11)
C24 0.0721(17) 0.099(2) 0.0779(18) 0.0094(17) -0.0271(15) -0.0105(16)
C25 0.092(3) 0.125(4) 0.108(3) 0.014(3) -0.045(2) 0.010(3)
C26 0.113(4) 0.203(8) 0.106(4) 0.022(5) -0.055(3) -0.001(5)
C27 0.142(6) 0.230(10) 0.092(3) -0.023(5) -0.053(4) 0.012(6)
C28 0.111(3) 0.199(7) 0.075(2) -0.025(3) -0.036(2) 0.000(4)
Fe3 0.04616(16) 0.04616(16) 0.04616(16) 0.00144(10) 0.00144(10) 0.00144(10)
O1 0.0534(8) 0.0572(8) 0.0450(7) -0.0033(6) 0.0004(6) 0.0055(6)
O2 0.0544(7) 0.0505(7) 0.0455(7) -0.0010(5) -0.0011(5) 0.0085(6)
O3 0.140(3) 0.236(5) 0.120(3) -0.061(3) -0.050(2) 0.132(4)
O4 0.179(4) 0.193(5) 0.115(3) -0.069(3) -0.044(3) 0.127(4)
C29 0.0534(10) 0.0583(11) 0.0472(9) -0.0035(8) 0.0010(8) 0.0053(8)
C30 0.0527(10) 0.0589(11) 0.0472(9) -0.0019(8) 0.0009(8) 0.0069(8)
C31 0.0718(16) 0.096(2) 0.0600(13) -0.0136(13) -0.0138(12) 0.0308(15)
C32 0.102(3) 0.134(4) 0.0763(19) -0.026(2) -0.0211(18) 0.067(3)
C33 0.104(3) 0.129(3) 0.0738(18) -0.032(2) -0.0106(17) 0.060(3)
C34 0.0832(18) 0.0863(19) 0.0583(12) -0.0183(13) -0.0040(12) 0.0259(16)
O1S 0.317(14) 0.49(3) 0.192(10) 0.124(14) -0.090(9) -0.035(17)
C1S 0.233(16) 0.55(3) 0.220(17) 0.05(2) -0.086(12) -0.02(2)
B1 0.112(17) 0.16(2) 0.078(12) 0.025(15) -0.035(11) -0.057(17)
F1 0.132(13) 0.19(2) 0.158(19) 0.013(15) -0.073(14) -0.014(14)
F2 0.191(19) 0.35(5) 0.146(15) 0.045(18) 0.079(15) -0.04(2)
F3 0.081(7) 0.18(2) 0.161(15) -0.042(14) 0.004(8) 0.001(9)
F4 0.21(3) 0.134(15) 0.22(2) 0.065(15) -0.06(2) -0.066(17)

loop_
_atom_type_symbol
_atom_type_description
_atom_type_scat_dispersion_real
_atom_type_scat_dispersion_imag
_atom_type_scat_source
C C 0.0034 0.0017 'XDisp Program in WinGX L.J. Farrugia, J.Appl.Cryst. 2012,45,849-854'
H H 0.0000 0.0000 'XDisp Program in WinGX L.J. Farrugia, J.Appl.Cryst. 2012,45,849-854'
B B 0.0017 0.0007 'XDisp Program in WinGX L.J. Farrugia, J.Appl.Cryst. 2012,45,849-854'
N N 0.0066 0.0035 'XDisp Program in WinGX L.J. Farrugia, J.Appl.Cryst. 2012,45,849-854'
O O 0.0115 0.0065 'XDisp Program in WinGX L.J. Farrugia, J.Appl.Cryst. 2012,45,849-854'
F F 0.0186 0.0109 'XDisp Program in WinGX L.J. Farrugia, J.Appl.Cryst. 2012,45,849-854'
Fe Fe 0.3512 0.8903 'XDisp Program in WinGX L.J. Farrugia, J.Appl.Cryst. 2012,45,849-854'

loop_
_geom_angle_atom_site_label_1
_geom_angle_atom_site_label_2
_geom_angle_atom_site_label_3
_geom_angle
_geom_angle_site_symmetry_1
_geom_angle_site_symmetry_3
_geom_angle_publ_flag
N2 Fe1 N2 96.39(8) . 9 ?
N2 Fe1 N2 96.39(8) . 5 ?
N2 Fe1 N2 96.39(8) 9 5 ?
N2 Fe1 N1 80.38(9) . . ?
N2 Fe1 N1 173.20(9) 9 . ?
N2 Fe1 N1 89.94(9) 5 . ?
N2 Fe1 N1 89.94(9) . 9 ?
N2 Fe1 N1 80.38(9) 9 9 ?
N2 Fe1 N1 173.20(9) 5 9 ?
N1 Fe1 N1 93.57(9) . 9 ?
N2 Fe1 N1 173.20(9) . 5 ?
N2 Fe1 N1 89.94(9) 9 5 ?
N2 Fe1 N1 80.38(9) 5 5 ?
N1 Fe1 N1 93.57(9) . 5 ?
N1 Fe1 N1 93.57(9) 9 5 ?
N5 Fe2 N5 96.43(9) . 9 ?
N5 Fe2 N5 96.42(9) . 5 ?
N5 Fe2 N5 96.43(9) 9 5 ?
N5 Fe2 N6 80.27(12) . . ?
N5 Fe2 N6 90.28(13) 9 . ?
N5 Fe2 N6 172.84(13) 5 . ?
N5 Fe2 N6 172.84(13) . 9 ?
N5 Fe2 N6 80.27(12) 9 9 ?
N5 Fe2 N6 90.28(13) 5 9 ?
N6 Fe2 N6 93.34(15) . 9 ?
N5 Fe2 N6 90.28(13) . 5 ?
N5 Fe2 N6 172.84(13) 9 5 ?
N5 Fe2 N6 80.27(12) 5 5 ?
N6 Fe2 N6 93.34(15) . 5 ?
N6 Fe2 N6 93.34(15) 9 5 ?
C1 N1 C5 117.7(2) . . ?
C1 N1 Fe1 127.6(2) . . ?
C5 N1 Fe1 114.72(17) . . ?
C6 N2 N3 106.1(2) . . ?
C6 N2 Fe1 116.20(17) . . ?
N3 N2 Fe1 135.79(17) . . ?
N2 N3 C8 110.4(2) . . ?
N2 N3 H3 123(3) . . ?
C8 N3 H3 125(3) . . ?
N5 N4 C21 110.7(2) . . ?
N5 N4 H4 122(3) . . ?
C21 N4 H4 122(3) . . ?
C23 N5 N4 106.4(2) . . ?
C23 N5 Fe2 115.8(2) . . ?
N4 N5 Fe2 135.01(18) . . ?
C28 N6 C24 117.6(4) . . ?
C28 N6 Fe2 127.1(4) . . ?
C24 N6 Fe2 115.3(2) . . ?
N1 C1 C2 122.5(3) . . ?
N1 C1 H1A 118.7 . . ?
C2 C1 H1A 118.7 . . ?
C3 C2 C1 119.1(3) . . ?
C3 C2 H2A 120.5 . . ?
C1 C2 H2A 120.5 . . ?
C2 C3 C4 120.0(3) . . ?
C2 C3 H3A 120.0 . . ?
C4 C3 H3A 120.0 . . ?
C3 C4 C5 118.3(3) . . ?
C3 C4 H4A 120.8 . . ?
C5 C4 H4A 120.8 . . ?
N1 C5 C4 122.3(3) . . ?
N1 C5 C6 113.2(2) . . ?
C4 C5 C6 124.4(3) . . ?
N2 C6 C7 111.2(2) . . ?
N2 C6 C5 114.6(2) . . ?
C7 C6 C5 134.1(2) . . ?
C8 C7 C6 104.5(2) . . ?
C8 C7 H7A 127.8 . . ?
C6 C7 H7A 127.8 . . ?
N3 C8 C7 107.8(2) . . ?
N3 C8 C10 122.8(2) . . ?
C7 C8 C10 129.3(2) . . ?
C14 C9 C10 120.8(3) . . ?
C14 C9 H9A 119.6 . . ?
C10 C9 H9A 119.6 . . ?
C9 C10 C11 119.1(3) . . ?
C9 C10 C8 121.5(2) . . ?
C11 C10 C8 119.4(3) . . ?
C12 C11 C10 119.8(4) . . ?
C12 C11 H11A 120.1 . . ?
C10 C11 H11A 120.1 . . ?
C11 C12 C13 120.6(4) . . ?
C11 C12 H12A 119.7 . . ?
C13 C12 H12A 119.7 . . ?
C14 C13 C12 120.0(3) . . ?
C14 C13 H13A 120.0 . . ?
C12 C13 H13A 120.0 . . ?
C13 C14 C9 119.6(3) . . ?
C13 C14 C16 121.6(3) . . ?
C9 C14 C16 118.7(3) . . ?
C20 C15 C16 121.9(3) . . ?
C20 C15 H15A 119.0 . . ?
C16 C15 H15A 119.0 . . ?
C17 C16 C15 118.8(4) . . ?
C17 C16 C14 122.0(3) . . ?
C15 C16 C14 119.2(3) . . ?
C16 C17 C18 119.6(4) . . ?
C16 C17 H17A 120.2 . . ?
C18 C17 H17A 120.2 . . ?
C19 C18 C17 121.0(3) . . ?
C19 C18 H18A 119.5 . . ?
C17 C18 H18A 119.5 . . ?
C18 C19 C20 119.7(4) . . ?
C18 C19 H19A 120.2 . . ?
C20 C19 H19A 120.2 . . ?
C15 C20 C19 118.8(3) . . ?
C15 C20 C21 121.3(3) . . ?
C19 C20 C21 119.8(3) . . ?
N4 C21 C22 106.3(3) . . ?
N4 C21 C20 121.8(3) . . ?
C22 C21 C20 131.7(3) . . ?
C23 C22 C21 105.9(3) . . ?
C23 C22 H22A 127.1 . . ?
C21 C22 H22A 127.1 . . ?
N5 C23 C22 110.6(3) . . ?
N5 C23 C24 114.4(3) . . ?
C22 C23 C24 134.9(3) . . ?
N6 C24 C25 124.4(4) . . ?
N6 C24 C23 112.8(3) . . ?
C25 C24 C23 122.7(5) . . ?
C24 C25 C26 115.7(6) . . ?
C24 C25 H25A 122.2 . . ?
C26 C25 H25A 122.2 . . ?
C27 C26 C25 120.0(5) . . ?
C27 C26 H26A 120.0 . . ?
C25 C26 H26A 120.0 . . ?
C26 C27 C28 121.0(6) . . ?
C26 C27 H27A 119.5 . . ?
C28 C27 H27A 119.5 . . ?
N6 C28 C27 121.2(7) . . ?
N6 C28 H28A 119.4 . . ?
C27 C28 H28A 119.4 . . ?
O2 Fe3 O2 89.99(7) 5 . ?
O2 Fe3 O2 89.99(7) 5 9 ?
O2 Fe3 O2 89.99(7) . 9 ?
O2 Fe3 O1 96.35(7) 5 . ?
O2 Fe3 O1 81.42(6) . . ?
O2 Fe3 O1 169.29(7) 9 . ?
O2 Fe3 O1 81.42(6) 5 5 ?
O2 Fe3 O1 169.29(7) . 5 ?
O2 Fe3 O1 96.36(7) 9 5 ?
O1 Fe3 O1 93.12(7) . 5 ?
O2 Fe3 O1 169.29(7) 5 9 ?
O2 Fe3 O1 96.36(7) . 9 ?
O2 Fe3 O1 81.42(6) 9 9 ?
O1 Fe3 O1 93.13(7) . 9 ?
O1 Fe3 O1 93.12(7) 5 9 ?
C29 O1 Fe3 114.09(14) . . ?
C30 O2 Fe3 114.62(14) . . ?
O1 C29 C34 124.7(2) . . ?
O1 C29 C30 114.58(19) . . ?
C34 C29 C30 120.7(2) . . ?
O2 C30 C31 123.4(2) . . ?
O2 C30 C29 115.2(2) . . ?
C31 C30 C29 121.4(2) . . ?
C30 C31 C32 121.1(3) . . ?
C30 C31 H31A 119.4 . . ?
C32 C31 H31A 119.4 . . ?
O3 C32 C31 123.6(4) . . ?
O3 C32 C33 118.8(4) . . ?
C31 C32 C33 117.6(3) . . ?
O4 C33 C34 123.4(4) . . ?
O4 C33 C32 117.8(4) . . ?
C34 C33 C32 118.8(3) . . ?
C29 C34 C33 120.4(3) . . ?
C29 C34 H34A 119.8 . . ?
C33 C34 H34A 119.8 . . ?
C1S O1S H1S 107.7 . . ?
O1S C1S H1S1 110.1 . . ?
O1S C1S H1S2 108.8 . . ?
H1S1 C1S H1S2 109.5 . . ?
O1S C1S H1S3 109.5 . . ?
H1S1 C1S H1S3 109.5 . . ?
H1S2 C1S H1S3 109.5 . . ?
F2 B1 F1 109(2) . . ?
F2 B1 F3 116(2) . . ?
F1 B1 F3 111.6(19) . . ?
F2 B1 F4 94.4(15) . . ?
F1 B1 F4 114.1(18) . . ?
F3 B1 F4 110.1(18) . . ?

loop_
_geom_bond_atom_site_label_1
_geom_bond_atom_site_label_2
_geom_bond_distance
_geom_bond_site_symmetry_2
_geom_bond_publ_flag
Fe1 N2 1.949(2) . ?
Fe1 N2 1.949(2) 9 ?
Fe1 N2 1.949(2) 5 ?
Fe1 N1 1.997(2) . ?
Fe1 N1 1.997(2) 9 ?
Fe1 N1 1.997(2) 5 ?
Fe2 N5 1.955(3) . ?
Fe2 N5 1.955(3) 9 ?
Fe2 N5 1.955(3) 5 ?
Fe2 N6 1.998(3) . ?
Fe2 N6 1.998(3) 9 ?
Fe2 N6 1.998(3) 5 ?
N1 C1 1.345(3) . ?
N1 C5 1.362(4) . ?
N2 C6 1.339(3) . ?
N2 N3 1.352(3) . ?
N3 C8 1.362(3) . ?
N3 H3 0.86(3) . ?
N4 N5 1.346(3) . ?
N4 C21 1.370(4) . ?
N4 H4 0.90(3) . ?
N5 C23 1.343(3) . ?
N6 C28 1.346(5) . ?
N6 C24 1.355(6) . ?
C1 C2 1.386(4) . ?
C1 H1A 0.9400 . ?
C2 C3 1.369(6) . ?
C2 H2A 0.9400 . ?
C3 C4 1.377(5) . ?
C3 H3A 0.9400 . ?
C4 C5 1.392(4) . ?
C4 H4A 0.9400 . ?
C5 C6 1.448(4) . ?
C6 C7 1.396(4) . ?
C7 C8 1.383(4) . ?
C7 H7A 0.9400 . ?
C8 C10 1.463(4) . ?
C9 C14 1.387(4) . ?
C9 C10 1.393(4) . ?
C9 H9A 0.9400 . ?
C10 C11 1.405(4) . ?
C11 C12 1.366(6) . ?
C11 H11A 0.9400 . ?
C12 C13 1.402(7) . ?
C12 H12A 0.9400 . ?
C13 C14 1.375(5) . ?
C13 H13A 0.9400 . ?
C14 C16 1.470(5) . ?
C15 C20 1.384(5) . ?
C15 C16 1.395(4) . ?
C15 H15A 0.9400 . ?
C16 C17 1.384(5) . ?
C17 C18 1.401(8) . ?
C17 H17A 0.9400 . ?
C18 C19 1.380(8) . ?
C18 H18A 0.9400 . ?
C19 C20 1.400(4) . ?
C19 H19A 0.9400 . ?
C20 C21 1.469(5) . ?
C21 C22 1.391(5) . ?
C22 C23 1.380(6) . ?
C22 H22A 0.9400 . ?
C23 C24 1.460(5) . ?
C24 C25 1.388(5) . ?
C25 C26 1.434(9) . ?
C25 H25A 0.9400 . ?
C26 C27 1.324(13) . ?
C26 H26A 0.9400 . ?
C27 C28 1.402(10) . ?
C27 H27A 0.9400 . ?
C28 H28A 0.9400 . ?
Fe3 O2 1.9971(15) 5 ?
Fe3 O2 1.9971(15) . ?
Fe3 O2 1.9971(15) 9 ?
Fe3 O1 2.0015(16) . ?
Fe3 O1 2.0015(16) 5 ?
Fe3 O1 2.0015(16) 9 ?
O1 C29 1.320(3) . ?
O2 C30 1.302(3) . ?
O3 C32 1.196(5) . ?
O4 C33 1.218(5) . ?
C29 C34 1.357(3) . ?
C29 C30 1.504(3) . ?
C30 C31 1.345(4) . ?
C31 C32 1.434(4) . ?
C31 H31A 0.9400 . ?
C32 C33 1.543(5) . ?
C33 C34 1.433(5) . ?
C34 H34A 0.9400 . ?
O1S C1S 1.53(2) . ?
O1S H1S 0.8298 . ?
C1S H1S1 0.9700 . ?
C1S H1S2 0.9701 . ?
C1S H1S3 0.9700 . ?
B1 F2 1.314(13) . ?
B1 F1 1.356(14) . ?
B1 F3 1.361(14) . ?
B1 F4 1.395(14) . ?

loop_
_geom_hbond_atom_site_label_D
_geom_hbond_atom_site_label_H
_geom_hbond_atom_site_label_A
_geom_hbond_distance_DH
_geom_hbond_distance_HA
_geom_hbond_distance_DA
_geom_hbond_angle_DHA
_geom_hbond_site_symmetry_A
_geom_hbond_publ_flag
N3 H3 O1 0.86(3) 2.13(3) 2.951(3) 159(5) . yes
N4 H4 O2 0.90(3) 2.03(3) 2.920(3) 174(5) 5 yes
